data_2208287
loop_
_publ_author_name
'Yu Wu'
'Shao-Min Shi'
'Bing Jia'
'Zong-Qiu Hu'

_publ_section_title
;[3,5-Dibromosalicylaldehyde
 (2-hydroxybenzoyl)hydrazonato-\k^3^<i>O</i>,<i>N</i>,<i>O</i>']bis(pyridine-\k<i>N</i>)zinc(II)
;
_journal_coeditor_code CI2012
_journal_issue 3
_journal_name_full 'Acta Crystallographica Section E'
_journal_page_first m648
_journal_page_last m649
_journal_paper_doi 10.1107/S160053680600657X
_journal_volume 62
_journal_year 2006
_chemical_formula_iupac '[Zn (C14 H8 Br2 N2 O3) (C5 H5 N)2]'
_chemical_formula_moiety 'C24 H18 Br2 N4 O3 Zn'
_chemical_formula_sum 'C24 H18 Br2 N4 O3 Zn'
_chemical_formula_weight 635.61
_chemical_name_systematic
;
[3,5-Dibromosalicylaldehyde
(2-hydroxybenzoyl)hydrazonato-\k^3^O,N,O']bis(pyridine-\kN)zinc(II)
;
_space_group_IT_number 2
_symmetry_cell_setting triclinic
_symmetry_space_group_name_Hall '-P 1'
_symmetry_space_group_name_H-M 'P -1'
_atom_sites_solution_hydrogens geom
_atom_sites_solution_primary direct
_atom_sites_solution_secondary difmap
_audit_creation_method SHELXL-97
_cell_angle_alpha 101.696(2)
_cell_angle_beta 103.519(2)
_cell_angle_gamma 110.744(2)
_cell_formula_units_Z 2
_cell_length_a 8.9000(11)
_cell_length_b 12.2172(14)
_cell_length_c 13.1342(16)
_cell_measurement_reflns_used 1568
_cell_measurement_temperature 292(2)
_cell_measurement_theta_max 21.04
_cell_measurement_theta_min 2.48
_cell_volume 1232.9(3)
_computing_cell_refinement 'SAINT (Bruker, 2000)'
_computing_data_collection 'SMART (Bruker, 2000)'
_computing_data_reduction SAINT
_computing_molecular_graphics 'SHELXTL (Bruker, 1997)'
_computing_publication_material SHELXTL
_computing_structure_refinement 'SHELXL97 (Sheldrick, 1997)'
_computing_structure_solution 'SHELXS97 (Sheldrick, 1997)'
_diffrn_ambient_temperature 292(2)
_diffrn_measured_fraction_theta_full 0.980
_diffrn_measured_fraction_theta_max 0.980
_diffrn_measurement_device_type 'Bruker SMART CCD area-detector'
_diffrn_measurement_method '\f and \w'
_diffrn_radiation_monochromator graphite
_diffrn_radiation_source 'fine-focus sealed tube'
_diffrn_radiation_type MoK\a
_diffrn_radiation_wavelength 0.71073
_diffrn_reflns_av_R_equivalents 0.0210
_diffrn_reflns_av_sigmaI/netI 0.0561
_diffrn_reflns_limit_h_max 9
_diffrn_reflns_limit_h_min -10
_diffrn_reflns_limit_k_max 15
_diffrn_reflns_limit_k_min -12
_diffrn_reflns_limit_l_max 16
_diffrn_reflns_limit_l_min -15
_diffrn_reflns_number 6745
_diffrn_reflns_theta_full 26.00
_diffrn_reflns_theta_max 26.00
_diffrn_reflns_theta_min 1.68
_diffrn_standards_number 0
_exptl_absorpt_coefficient_mu 4.270
_exptl_absorpt_correction_type none
_exptl_crystal_colour green
_exptl_crystal_density_diffrn 1.712
_exptl_crystal_density_method 'not measured'
_exptl_crystal_description Block
_exptl_crystal_F_000 628
_exptl_crystal_size_max 0.20
_exptl_crystal_size_mid 0.20
_exptl_crystal_size_min 0.20
_refine_diff_density_max 0.621
_refine_diff_density_min -0.327
_refine_ls_extinction_method none
_refine_ls_goodness_of_fit_ref 1.009
_refine_ls_hydrogen_treatment constr
_refine_ls_matrix_type full
_refine_ls_number_parameters 308
_refine_ls_number_reflns 4740
_refine_ls_number_restraints 0
_refine_ls_restrained_S_all 1.009
_refine_ls_R_factor_all 0.0970
_refine_ls_R_factor_gt 0.0524
_refine_ls_shift/su_max 0.001
_refine_ls_shift/su_mean 0.000
_refine_ls_structure_factor_coef Fsqd
_refine_ls_weighting_details 'calc w=1/[\s^2^(Fo^2^)+(0.0716P)^2^+0.5653P] where P=(Fo^2^+2Fc^2^)/3'
_refine_ls_weighting_scheme calc
_refine_ls_wR_factor_gt 0.1239
_refine_ls_wR_factor_ref 0.1567
_reflns_number_gt 2763
_reflns_number_total 4740
_reflns_threshold_expression I>2\s(I)
_cod_data_source_file ci2012.cif
_cod_data_source_block I
_cod_depositor_comments
;
The following automatic conversions were performed:
'_symmetry_cell_setting' value 'Triclinic' changed to 'triclinic'
according to '/home/saulius/struct/CIF-dictionaries/cif_core.dic'
dictionary named 'cif_core.dic' version 2.4.1 from 2010-06-29.

Automatic conversion script
Id: cif_fix_enum 1527 2010-12-29 10:47:43Z saulius 

The following automatic conversions were performed:

'_symmetry_cell_setting' value 'Triclinic' changed to 'triclinic'
according to /home/saulius/struct/CIF-dictionaries/cif_core.dic
dictionary named 'cif_core.dic' version 2.4.1 from 2010-06-29.

Automatic conversion script
Id: cif_fix_values 1715 2011-07-08 13:25:40Z adriana 
;
_cod_database_code 2208287

loop_
_symmetry_equiv_pos_as_xyz
'x, y, z'
'-x, -y, -z'

loop_
_atom_site_type_symbol
_atom_site_label
_atom_site_fract_x
_atom_site_fract_y
_atom_site_fract_z
_atom_site_U_iso_or_equiv
_atom_site_adp_type
_atom_site_calc_flag
_atom_site_refinement_flags
_atom_site_occupancy
Zn Zn1 0.90729(9) 0.80295(6) 0.09455(6) 0.0634(2) Uani d . 1
N N1 0.8059(6) 0.9078(4) 0.0277(4) 0.0575(11) Uani d . 1
N N2 0.7951(6) 1.0006(4) 0.1014(4) 0.0615(12) Uani d . 1
N N3 0.7671(6) 0.6478(4) 0.1269(4) 0.0629(12) Uani d . 1
N N4 1.1558(6) 0.8307(4) 0.1705(4) 0.0634(12) Uani d . 1
O O1 0.8960(5) 0.7176(4) -0.0538(3) 0.0702(11) Uani d . 1
O O2 0.9122(6) 0.9257(4) 0.2316(3) 0.0765(12) Uani d . 1
O O3 0.7074(8) 1.1752(5) 0.1680(4) 0.1100(17) Uani d . 1
H H3 0.7013 1.1142 0.1242 0.165 Uiso calc R 1
Br Br1 0.56036(12) 0.72427(9) -0.50503(6) 0.1092(3) Uani d . 1
Br Br2 0.88419(11) 0.51459(8) -0.23223(6) 0.0993(3) Uani d . 1
C C1 0.6678(8) 0.7256(7) -0.3608(5) 0.0735(17) Uani d . 1
C C2 0.7279(8) 0.6335(6) -0.3526(5) 0.0739(17) Uani d . 1
H H2 0.7170 0.5750 -0.4148 0.089 Uiso calc R 1
C C3 0.8027(7) 0.6351(6) -0.2480(5) 0.0640(15) Uani d . 1
C C4 0.8237(7) 0.7221(5) -0.1492(5) 0.0554(13) Uani d . 1
C C5 0.7518(7) 0.8070(5) -0.1654(5) 0.0560(13) Uani d . 1
C C6 0.6762(7) 0.8066(5) -0.2717(5) 0.0633(15) Uani d . 1
H H6 0.6312 0.8635 -0.2805 0.076 Uiso calc R 1
C C7 0.7511(7) 0.8971(5) -0.0747(5) 0.0599(14) Uani d . 1
H H7 0.7070 0.9520 -0.0926 0.072 Uiso calc R 1
C C8 0.8578(7) 1.0033(5) 0.2049(5) 0.0619(15) Uani d . 1
C C9 0.8605(7) 1.1010(5) 0.2936(5) 0.0650(15) Uani d . 1
C C10 0.7878(9) 1.1828(6) 0.2710(6) 0.0816(18) Uani d . 1
C C11 0.7928(11) 1.2694(8) 0.3564(8) 0.115(3) Uani d . 1
H H11 0.7376 1.3193 0.3419 0.137 Uiso calc R 1
C C12 0.8784(12) 1.2853(9) 0.4653(8) 0.121(3) Uani d . 1
H H12 0.8882 1.3489 0.5228 0.145 Uiso calc R 1
C C13 0.9489(11) 1.2042(8) 0.4860(7) 0.102(2) Uani d . 1
H H13 1.0013 1.2104 0.5583 0.123 Uiso calc R 1
C C14 0.9418(8) 1.1170(6) 0.4024(6) 0.0783(18) Uani d . 1
H H14 0.9933 1.0653 0.4181 0.094 Uiso calc R 1
C C15 0.7036(9) 0.6512(6) 0.2074(6) 0.087(2) Uani d . 1
H H15 0.7133 0.7258 0.2499 0.104 Uiso calc R 1
C C16 0.6199(11) 0.5403(11) 0.2296(9) 0.132(4) Uani d . 1
H H16 0.5737 0.5437 0.2861 0.159 Uiso calc R 1
C C17 0.6060(12) 0.4364(8) 0.1747(10) 0.112(3) Uani d . 1
H H17 0.5520 0.3649 0.1908 0.135 Uiso calc R 1
C C18 0.6708(11) 0.4340(7) 0.0945(9) 0.110(3) Uani d . 1
H H18 0.6646 0.3594 0.0549 0.132 Uiso calc R 1
C C19 0.7450(9) 0.5348(6) 0.0677(6) 0.084(2) Uani d . 1
H H19 0.7824 0.5275 0.0072 0.101 Uiso calc R 1
C C20 1.2215(9) 0.8699(6) 0.2796(6) 0.0822(19) Uani d . 1
H H20 1.1549 0.8861 0.3203 0.099 Uiso calc R 1
C C21 1.3818(10) 0.8873(7) 0.3343(7) 0.096(2) Uani d . 1
H H21 1.4208 0.9102 0.4109 0.115 Uiso calc R 1
C C22 1.4841(9) 0.8712(7) 0.2773(8) 0.095(2) Uani d . 1
H H22 1.5962 0.8866 0.3131 0.113 Uiso calc R 1
C C23 1.4190(10) 0.8330(9) 0.1689(8) 0.106(3) Uani d . 1
H H23 1.4871 0.8211 0.1277 0.128 Uiso calc R 1
C C24 1.2535(8) 0.8101(7) 0.1146(6) 0.0843(19) Uani d . 1
H H24 1.2104 0.7800 0.0380 0.101 Uiso calc R 1

loop_
_atom_site_aniso_label
_atom_site_aniso_U_11
_atom_site_aniso_U_22
_atom_site_aniso_U_33
_atom_site_aniso_U_12
_atom_site_aniso_U_13
_atom_site_aniso_U_23
Zn1 0.0708(5) 0.0693(5) 0.0605(5) 0.0371(4) 0.0216(4) 0.0279(4)
N1 0.062(3) 0.051(3) 0.062(3) 0.025(2) 0.020(2) 0.021(2)
N2 0.070(3) 0.055(3) 0.062(3) 0.029(2) 0.022(3) 0.018(2)
N3 0.062(3) 0.071(3) 0.064(3) 0.032(3) 0.024(3) 0.027(3)
N4 0.066(3) 0.065(3) 0.063(3) 0.029(3) 0.019(3) 0.030(3)
O1 0.088(3) 0.080(3) 0.054(2) 0.050(2) 0.019(2) 0.024(2)
O2 0.106(3) 0.076(3) 0.061(3) 0.053(3) 0.024(2) 0.026(2)
O3 0.153(5) 0.108(4) 0.093(4) 0.092(4) 0.028(4) 0.024(3)
Br1 0.1322(7) 0.1456(8) 0.0597(5) 0.0755(6) 0.0172(4) 0.0387(5)
Br2 0.1300(7) 0.1115(6) 0.0806(5) 0.0829(6) 0.0316(5) 0.0252(4)
C1 0.070(4) 0.094(5) 0.058(4) 0.031(4) 0.019(3) 0.037(4)
C2 0.077(4) 0.081(4) 0.063(4) 0.033(4) 0.024(3) 0.019(3)
C3 0.062(3) 0.084(4) 0.058(4) 0.040(3) 0.022(3) 0.028(3)
C4 0.054(3) 0.052(3) 0.056(4) 0.017(3) 0.019(3) 0.018(3)
C5 0.053(3) 0.048(3) 0.062(4) 0.015(3) 0.016(3) 0.023(3)
C6 0.067(4) 0.065(4) 0.058(4) 0.025(3) 0.019(3) 0.028(3)
C7 0.064(4) 0.046(3) 0.068(4) 0.021(3) 0.015(3) 0.024(3)
C8 0.064(4) 0.057(4) 0.068(4) 0.023(3) 0.030(3) 0.022(3)
C9 0.063(4) 0.059(4) 0.068(4) 0.022(3) 0.024(3) 0.015(3)
C10 0.088(5) 0.075(4) 0.082(5) 0.041(4) 0.028(4) 0.013(4)
C11 0.132(7) 0.126(7) 0.111(7) 0.089(6) 0.047(6) 0.018(6)
C12 0.123(7) 0.153(9) 0.092(7) 0.071(7) 0.051(6) 0.005(6)
C13 0.116(6) 0.113(6) 0.074(5) 0.049(5) 0.038(5) 0.012(5)
C14 0.079(4) 0.090(5) 0.067(5) 0.038(4) 0.029(4) 0.017(4)
C15 0.092(5) 0.068(4) 0.092(5) 0.022(4) 0.048(4) 0.012(4)
C16 0.114(7) 0.176(10) 0.141(9) 0.046(7) 0.084(7) 0.099(8)
C17 0.100(6) 0.061(5) 0.156(10) 0.015(5) 0.033(6) 0.039(6)
C18 0.118(7) 0.069(5) 0.146(9) 0.041(5) 0.049(6) 0.032(5)
C19 0.098(5) 0.070(5) 0.102(6) 0.043(4) 0.047(4) 0.030(4)
C20 0.092(5) 0.097(5) 0.064(4) 0.054(4) 0.016(4) 0.025(4)
C21 0.100(6) 0.091(5) 0.078(5) 0.044(5) 0.002(5) 0.016(4)
C22 0.066(5) 0.092(5) 0.103(7) 0.025(4) 0.006(5) 0.028(5)
C23 0.078(5) 0.150(8) 0.106(7) 0.055(5) 0.038(5) 0.050(6)
C24 0.075(5) 0.116(6) 0.076(5) 0.048(4) 0.031(4) 0.037(4)

loop_
_atom_type_symbol
_atom_type_description
_atom_type_scat_dispersion_real
_atom_type_scat_dispersion_imag
_atom_type_scat_source
C C 0.0033 0.0016 'International Tables Vol C Tables 4.2.6.8 and 6.1.1.4'
H H 0.0000 0.0000 'International Tables Vol C Tables 4.2.6.8 and 6.1.1.4'
N N 0.0061 0.0033 'International Tables Vol C Tables 4.2.6.8 and 6.1.1.4'
O O 0.0106 0.0060 'International Tables Vol C Tables 4.2.6.8 and 6.1.1.4'
Zn Zn 0.2839 1.4301 'International Tables Vol C Tables 4.2.6.8 and 6.1.1.4'
Br Br -0.2901 2.4595 'International Tables Vol C Tables 4.2.6.8 and 6.1.1.4'

loop_
_geom_angle_atom_site_label_1
_geom_angle_atom_site_label_2
_geom_angle_atom_site_label_3
_geom_angle
_geom_angle_publ_flag
O1 Zn1 N1 89.04(17) y
O1 Zn1 N3 96.67(18) y
N1 Zn1 N3 123.88(17) y
O1 Zn1 N4 94.43(19) y
N1 Zn1 N4 132.84(17) y
N3 Zn1 N4 102.42(17) y
O1 Zn1 O2 165.38(15) y
N1 Zn1 O2 77.01(17) y
N3 Zn1 O2 94.78(18) y
N4 Zn1 O2 91.95(19) y
C7 N1 N2 116.7(4) ?
C7 N1 Zn1 127.3(4) ?
N2 N1 Zn1 116.0(3) ?
C8 N2 N1 111.1(4) ?
C15 N3 C19 116.5(5) ?
C15 N3 Zn1 123.4(4) ?
C19 N3 Zn1 120.1(4) ?
C24 N4 C20 117.5(6) ?
C24 N4 Zn1 122.7(4) ?
C20 N4 Zn1 119.9(4) ?
C4 O1 Zn1 130.3(4) ?
C8 O2 Zn1 111.6(4) ?
C10 O3 H3 109.5 ?
C6 C1 C2 122.1(6) ?
C6 C1 Br1 120.4(5) ?
C2 C1 Br1 117.4(5) ?
C3 C2 C1 116.5(6) ?
C3 C2 H2 121.8 ?
C1 C2 H2 121.8 ?
C2 C3 C4 124.7(5) ?
C2 C3 Br2 118.3(5) ?
C4 C3 Br2 117.0(4) ?
O1 C4 C5 124.2(5) ?
O1 C4 C3 120.9(5) ?
C5 C4 C3 114.9(5) ?
C6 C5 C4 120.8(5) ?
C6 C5 C7 116.4(5) ?
C4 C5 C7 122.8(5) ?
C1 C6 C5 120.9(6) ?
C1 C6 H6 119.5 ?
C5 C6 H6 119.5 ?
N1 C7 C5 125.7(5) ?
N1 C7 H7 117.1 ?
C5 C7 H7 117.1 ?
O2 C8 N2 124.2(5) ?
O2 C8 C9 118.6(5) ?
N2 C8 C9 117.3(5) ?
C14 C9 C10 118.2(6) ?
C14 C9 C8 119.6(6) ?
C10 C9 C8 122.2(6) ?
O3 C10 C11 118.4(7) ?
O3 C10 C9 122.5(6) ?
C11 C10 C9 119.1(7) ?
C10 C11 C12 121.6(8) ?
C10 C11 H11 119.2 ?
C12 C11 H11 119.2 ?
C13 C12 C11 118.4(8) ?
C13 C12 H12 120.8 ?
C11 C12 H12 120.8 ?
C14 C13 C12 120.3(8) ?
C14 C13 H13 119.8 ?
C12 C13 H13 119.8 ?
C13 C14 C9 122.2(7) ?
C13 C14 H14 118.9 ?
C9 C14 H14 118.9 ?
N3 C15 C16 119.7(7) ?
N3 C15 H15 120.2 ?
C16 C15 H15 120.2 ?
C17 C16 C15 122.3(9) ?
C17 C16 H16 118.9 ?
C15 C16 H16 118.9 ?
C16 C17 C18 117.6(9) ?
C16 C17 H17 121.2 ?
C18 C17 H17 121.2 ?
C17 C18 C19 122.5(8) ?
C17 C18 H18 118.8 ?
C19 C18 H18 118.8 ?
C18 C19 N3 121.4(7) ?
C18 C19 H19 119.3 ?
N3 C19 H19 119.3 ?
N4 C20 C21 122.7(7) ?
N4 C20 H20 118.6 ?
C21 C20 H20 118.6 ?
C22 C21 C20 119.8(8) ?
C22 C21 H21 120.1 ?
C20 C21 H21 120.1 ?
C23 C22 C21 117.3(7) ?
C23 C22 H22 121.3 ?
C21 C22 H22 121.3 ?
C22 C23 C24 122.2(8) ?
C22 C23 H23 118.9 ?
C24 C23 H23 118.9 ?
N4 C24 C23 120.4(7) ?
N4 C24 H24 119.8 ?
C23 C24 H24 119.8 ?

loop_
_geom_bond_atom_site_label_1
_geom_bond_atom_site_label_2
_geom_bond_distance
_geom_bond_publ_flag
Zn1 O1 1.976(4) y
Zn1 N1 2.032(4) y
Zn1 N3 2.057(5) y
Zn1 N4 2.074(5) y
Zn1 O2 2.077(4) y
N1 C7 1.281(7) ?
N1 N2 1.382(6) ?
N2 C8 1.332(7) ?
N3 C15 1.310(7) ?
N3 C19 1.360(8) ?
N4 C24 1.319(7) ?
N4 C20 1.325(8) ?
O1 C4 1.289(6) ?
O2 C8 1.279(6) ?
O3 C10 1.342(8) ?
O3 H3 0.82 ?
Br1 C1 1.906(6) ?
Br2 C3 1.883(6) ?
C1 C6 1.338(9) ?
C1 C2 1.419(8) ?
C2 C3 1.372(8) ?
C2 H2 0.93 ?
C3 C4 1.428(8) ?
C4 C5 1.423(7) ?
C5 C6 1.399(7) ?
C5 C7 1.452(8) ?
C6 H6 0.93 ?
C7 H7 0.93 ?
C8 C9 1.478(8) ?
C9 C14 1.381(8) ?
C9 C10 1.412(9) ?
C10 C11 1.358(10) ?
C11 C12 1.392(11) ?
C11 H11 0.93 ?
C12 C13 1.385(11) ?
C12 H12 0.93 ?
C13 C14 1.339(10) ?
C13 H13 0.93 ?
C14 H14 0.93 ?
C15 C16 1.423(11) ?
C15 H15 0.93 ?
C16 C17 1.273(13) ?
C16 H16 0.93 ?
C17 C18 1.314(12) ?
C17 H17 0.93 ?
C18 C19 1.336(10) ?
C18 H18 0.93 ?
C19 H19 0.93 ?
C20 C21 1.357(9) ?
C20 H20 0.93 ?
C21 C22 1.347(10) ?
C21 H21 0.93 ?
C22 C23 1.317(11) ?
C22 H22 0.93 ?
C23 C24 1.375(9) ?
C23 H23 0.93 ?
C24 H24 0.93 ?

loop_
_geom_hbond_atom_site_label_D
_geom_hbond_atom_site_label_H
_geom_hbond_atom_site_label_A
_geom_hbond_distance_DH
_geom_hbond_distance_HA
_geom_hbond_distance_DA
_geom_hbond_angle_DHA
C24 H24 O1 0.93 2.53 3.073(8) 118
C20 H20 O2 0.93 2.46 3.022(8) 119
C19 H19 O1 0.93 2.56 3.108(8) 118
C15 H15 O2 0.93 2.55 3.110(8) 119
C14 H14 O2 0.93 2.46 2.779(8) 100
O3 H3 N2 0.82 1.87 2.582(6) 145

loop_
_geom_torsion_atom_site_label_1
_geom_torsion_atom_site_label_2
_geom_torsion_atom_site_label_3
_geom_torsion_atom_site_label_4
_geom_torsion
O1 Zn1 N1 C7 5.3(5)
N3 Zn1 N1 C7 -92.0(5)
N4 Zn1 N1 C7 100.5(5)
O2 Zn1 N1 C7 -179.1(5)
O1 Zn1 N1 N2 -174.8(4)
N3 Zn1 N1 N2 87.8(4)
N4 Zn1 N1 N2 -79.6(4)
O2 Zn1 N1 N2 0.8(3)
C7 N1 N2 C8 -179.2(5)
Zn1 N1 N2 C8 0.9(5)
O1 Zn1 N3 C15 -165.6(5)
N1 Zn1 N3 C15 -72.3(6)
N4 Zn1 N3 C15 98.3(5)
O2 Zn1 N3 C15 5.2(5)
O1 Zn1 N3 C19 18.4(5)
N1 Zn1 N3 C19 111.7(5)
N4 Zn1 N3 C19 -77.7(5)
O2 Zn1 N3 C19 -170.7(5)
O1 Zn1 N4 C24 10.3(5)
N1 Zn1 N4 C24 -82.5(6)
N3 Zn1 N4 C24 108.1(5)
O2 Zn1 N4 C24 -156.5(5)
O1 Zn1 N4 C20 -169.2(4)
N1 Zn1 N4 C20 98.0(5)
N3 Zn1 N4 C20 -71.3(5)
O2 Zn1 N4 C20 24.0(5)
N1 Zn1 O1 C4 -9.6(5)
N3 Zn1 O1 C4 114.4(5)
N4 Zn1 O1 C4 -142.5(5)
O2 Zn1 O1 C4 -26.9(10)
O1 Zn1 O2 C8 15.3(9)
N1 Zn1 O2 C8 -2.5(4)
N3 Zn1 O2 C8 -126.2(4)
N4 Zn1 O2 C8 131.2(4)
C6 C1 C2 C3 -3.0(9)
Br1 C1 C2 C3 -179.2(4)
C1 C2 C3 C4 -0.1(9)
C1 C2 C3 Br2 179.8(4)
Zn1 O1 C4 C5 8.9(8)
Zn1 O1 C4 C3 -167.8(4)
C2 C3 C4 O1 -179.8(5)
Br2 C3 C4 O1 0.3(7)
C2 C3 C4 C5 3.2(8)
Br2 C3 C4 C5 -176.7(4)
O1 C4 C5 C6 179.6(5)
C3 C4 C5 C6 -3.5(7)
O1 C4 C5 C7 -0.8(8)
C3 C4 C5 C7 176.1(5)
C2 C1 C6 C5 2.7(9)
Br1 C1 C6 C5 178.8(4)
C4 C5 C6 C1 0.8(8)
C7 C5 C6 C1 -178.8(5)
N2 N1 C7 C5 179.5(5)
Zn1 N1 C7 C5 -0.6(8)
C6 C5 C7 N1 176.2(5)
C4 C5 C7 N1 -3.3(8)
Zn1 O2 C8 N2 4.3(7)
Zn1 O2 C8 C9 -177.2(4)
N1 N2 C8 O2 -3.6(8)
N1 N2 C8 C9 177.9(4)
O2 C8 C9 C14 8.8(8)
N2 C8 C9 C14 -172.6(5)
O2 C8 C9 C10 -173.7(6)
N2 C8 C9 C10 4.9(8)
C14 C9 C10 O3 179.5(6)
C8 C9 C10 O3 1.9(10)
C14 C9 C10 C11 -3.3(10)
C8 C9 C10 C11 179.1(6)
O3 C10 C11 C12 -177.9(8)
C9 C10 C11 C12 4.8(13)
C10 C11 C12 C13 -4.8(14)
C11 C12 C13 C14 3.4(13)
C12 C13 C14 C9 -2.2(12)
C10 C9 C14 C13 2.1(10)
C8 C9 C14 C13 179.7(6)
C19 N3 C15 C16 1.1(10)
Zn1 N3 C15 C16 -175.0(6)
N3 C15 C16 C17 1.1(14)
C15 C16 C17 C18 -0.8(16)
C16 C17 C18 C19 -1.8(16)
C17 C18 C19 N3 4.1(13)
C15 N3 C19 C18 -3.6(10)
Zn1 N3 C19 C18 172.6(6)
C24 N4 C20 C21 -1.0(10)
Zn1 N4 C20 C21 178.5(5)
N4 C20 C21 C22 3.8(11)
C20 C21 C22 C23 -3.2(12)
C21 C22 C23 C24 0.1(13)
C20 N4 C24 C23 -2.2(10)
Zn1 N4 C24 C23 178.3(6)
C22 C23 C24 N4 2.7(13)
